data_4064091
loop_
_publ_author_name
'Takemoto, Shin'
'Kobayashi, Tomoharu'
'Ito, Takahiro'
'Inui, Akira'
'Karitani, Kenji'
'Katagiri, Sayuri'
'Masuhara, Yusaku'
'Matsuzaka, Hiroyuki'

_publ_section_title
;
 Synthesis and Reactivity of Coordinatively Unsaturated Dinuclear
 Ruthenium Bridging Imido Complexes
;
_journal_issue 8
_journal_name_full Organometallics
_journal_page_first 2160
_journal_paper_doi 10.1021/om1011227
_journal_volume 30
_journal_year 2011
_chemical_formula_sum 'C40 H56 F3 N O3 Ru2 S'
_chemical_formula_weight 890.06
_space_group_IT_number 2
_symmetry_cell_setting triclinic
_symmetry_space_group_name_Hall '-P 1'
_symmetry_space_group_name_H-M 'P -1'
_atom_sites_solution_hydrogens geom
_atom_sites_solution_primary direct
_atom_sites_solution_secondary difmap
_audit_creation_method SHELXL-97
_cell_angle_alpha 71.544(17)
_cell_angle_beta 81.347(17)
_cell_angle_gamma 88.356(14)
_cell_formula_units_Z 2
_cell_length_a 9.499(3)
_cell_length_b 12.149(5)
_cell_length_c 18.523(9)
_cell_measurement_temperature 296(2)
_cell_volume 2004.2(14)
_computing_cell_refinement 'rigaku process auto'
_computing_data_collection 'rigaku process auto'
_computing_data_reduction 'rigaku process auto'
_computing_structure_refinement 'SHELXL-97 (Sheldrick, 1997)'
_computing_structure_solution 'SHELXS-97 (Sheldrick, 1990)'
_diffrn_ambient_temperature 296(2)
_diffrn_measured_fraction_theta_full 0.991
_diffrn_measured_fraction_theta_max 0.991
_diffrn_measurement_device_type 'rigaku raxis rapid'
_diffrn_radiation_monochromator graphite
_diffrn_radiation_source 'fine-focus sealed tube'
_diffrn_radiation_type MoK\a
_diffrn_radiation_wavelength 0.71075
_diffrn_reflns_av_R_equivalents 0.0402
_diffrn_reflns_av_sigmaI/netI 0.0572
_diffrn_reflns_limit_h_max 11
_diffrn_reflns_limit_h_min -12
_diffrn_reflns_limit_k_max 15
_diffrn_reflns_limit_k_min -15
_diffrn_reflns_limit_l_max 24
_diffrn_reflns_limit_l_min -24
_diffrn_reflns_number 19916
_diffrn_reflns_theta_full 27.49
_diffrn_reflns_theta_max 27.49
_diffrn_reflns_theta_min 3.06
_exptl_absorpt_coefficient_mu 0.856
_exptl_absorpt_correction_T_max 0.9193
_exptl_absorpt_correction_T_min 0.6276
_exptl_absorpt_correction_type empirical
_exptl_absorpt_process_details abscor
_exptl_crystal_colour brown
_exptl_crystal_density_diffrn 1.475
_exptl_crystal_density_method 'not measured'
_exptl_crystal_description needle
_exptl_crystal_F_000 916
_exptl_crystal_size_max 0.60
_exptl_crystal_size_mid 0.10
_exptl_crystal_size_min 0.10
_refine_diff_density_max 0.517
_refine_diff_density_min -0.355
_refine_diff_density_rms 0.083
_refine_ls_extinction_method none
_refine_ls_goodness_of_fit_ref 1.016
_refine_ls_hydrogen_treatment mixed
_refine_ls_matrix_type full
_refine_ls_number_parameters 463
_refine_ls_number_reflns 9121
_refine_ls_number_restraints 0
_refine_ls_restrained_S_all 1.016
_refine_ls_R_factor_all 0.0785
_refine_ls_R_factor_gt 0.0456
_refine_ls_shift/su_max 0.007
_refine_ls_shift/su_mean 0.000
_refine_ls_structure_factor_coef Fsqd
_refine_ls_weighting_details 'calc w=1/[\s^2^(Fo^2^)+(0.0540P)^2^+0.9227P] where P=(Fo^2^+2Fc^2^)/3'
_refine_ls_weighting_scheme calc
_refine_ls_wR_factor_gt 0.1021
_refine_ls_wR_factor_ref 0.1187
_reflns_number_gt 6242
_reflns_number_total 9121
_reflns_threshold_expression >2sigma(I)
_cod_data_source_file om1011227_si_002.cif
_cod_data_source_block 9b
_cod_depositor_comments
;
The following automatic conversions were performed:
'_atom_site_symetry_multiplicity' tag replaced with
'_atom_site_symmetry_multiplicity'.

Automatic conversion script
Id: cif_correct_tags 1440 2010-10-19 06:21:57Z saulius 
;
_cod_original_cell_volume 2004.2(15)
_cod_original_sg_symbol_H-M P-1
_cod_database_code 4064091

loop_
_symmetry_equiv_pos_as_xyz
'x, y, z'
'-x, -y, -z'

loop_
_atom_site_label
_atom_site_type_symbol
_atom_site_fract_x
_atom_site_fract_y
_atom_site_fract_z
_atom_site_U_iso_or_equiv
_atom_site_adp_type
_atom_site_occupancy
_atom_site_symmetry_multiplicity
_atom_site_calc_flag
_atom_site_refinement_flags
Ru1 Ru 0.98469(3) 0.80792(3) 0.214134(19) 0.04403(11) Uani 1 1 d .
Ru2 Ru 0.78959(3) 0.83497(3) 0.330852(18) 0.04066(10) Uani 1 1 d .
S1 S 0.24220(18) 0.21755(13) 0.32855(11) 0.0852(5) Uani 1 1 d .
F1 F 0.3932(6) 0.3550(4) 0.2070(3) 0.150(2) Uani 1 1 d .
F2 F 0.4260(6) 0.1774(5) 0.2221(4) 0.172(2) Uani 1 1 d .
F3 F 0.2448(8) 0.2560(7) 0.1836(4) 0.190(3) Uani 1 1 d .
O1 O 0.3561(7) 0.2176(5) 0.3695(4) 0.136(2) Uani 1 1 d .
O2 O 0.1484(7) 0.3078(5) 0.3242(4) 0.181(3) Uani 1 1 d .
O3 O 0.1845(6) 0.1061(4) 0.3429(4) 0.130(2) Uani 1 1 d .
N1 N 0.7842(4) 0.7218(3) 0.26651(19) 0.0431(7) Uani 1 1 d .
C1 C 0.9574(5) 0.9427(4) 0.2583(3) 0.0485(10) Uani 1 1 d .
C2 C 0.8336(5) 1.0105(3) 0.2470(3) 0.0516(10) Uani 1 1 d .
C3 C 0.7335(5) 0.9530(4) 0.2224(3) 0.0520(11) Uani 1 1 d .
C4 C 0.7972(5) 0.8923(4) 0.1673(3) 0.0518(10) Uani 1 1 d .
C5 C 0.7802(5) 0.7727(4) 0.1875(2) 0.0487(10) Uani 1 1 d .
C6 C 0.8139(7) 1.1301(4) 0.2550(3) 0.0721(15) Uani 1 1 d .
H6A H 0.8796 1.1439 0.2867 0.087 Uiso 1 1 calc R
H6B H 0.7174 1.1383 0.2784 0.087 Uiso 1 1 calc R
C7 C 0.8451(10) 1.2185(5) 0.1703(4) 0.118(3) Uani 1 1 d .
H7A H 0.9405 1.2045 0.1482 0.142 Uiso 1 1 calc R
H7B H 0.7797 1.1995 0.1402 0.142 Uiso 1 1 calc R
C8 C 0.8351(13) 1.3377(7) 0.1603(5) 0.149(4) Uani 1 1 d .
H8A H 0.8992 1.3591 0.1900 0.178 Uiso 1 1 calc R
H8B H 0.7389 1.3550 0.1792 0.178 Uiso 1 1 calc R
C9 C 0.8727(12) 1.4073(7) 0.0771(4) 0.161(4) Uani 1 1 d .
H9A H 0.8635 1.4884 0.0713 0.241 Uiso 1 1 calc R
H9B H 0.8096 1.3858 0.0477 0.241 Uiso 1 1 calc R
H9C H 0.9691 1.3922 0.0589 0.241 Uiso 1 1 calc R
C10 C 0.7570(6) 0.7087(5) 0.1329(3) 0.0699(14) Uani 1 1 d .
H10A H 0.7686 0.6263 0.1574 0.084 Uiso 1 1 calc R
H10B H 0.8287 0.7339 0.0875 0.084 Uiso 1 1 calc R
C11 C 0.6085(8) 0.7289(7) 0.1085(4) 0.103(2) Uani 1 1 d .
H11A H 0.5933 0.8116 0.0876 0.124 Uiso 1 1 calc R
H11B H 0.5363 0.6973 0.1530 0.124 Uiso 1 1 calc R
C12 C 0.5952(13) 0.6693(11) 0.0468(7) 0.194(6) Uani 1 1 d .
H12A H 0.6817 0.6865 0.0096 0.232 Uiso 1 1 calc R
H12B H 0.5907 0.5860 0.0720 0.232 Uiso 1 1 calc R
C13 C 0.4899(18) 0.6967(16) 0.0101(8) 0.287(10) Uani 1 1 d .
H13A H 0.4951 0.6570 -0.0275 0.430 Uiso 1 1 calc R
H13B H 0.4922 0.7790 -0.0153 0.430 Uiso 1 1 calc R
H13C H 0.4028 0.6749 0.0454 0.430 Uiso 1 1 calc R
C14 C 0.7486(4) 0.5994(4) 0.2984(2) 0.0463(9) Uani 1 1 d .
C15 C 0.8506(5) 0.5179(4) 0.3203(3) 0.0550(11) Uani 1 1 d .
H15 H 0.9447 0.5406 0.3168 0.066 Uiso 1 1 calc R
C16 C 0.8108(6) 0.4005(4) 0.3480(3) 0.0659(13) Uani 1 1 d .
H16 H 0.8788 0.3447 0.3632 0.079 Uiso 1 1 calc R
C17 C 0.6721(6) 0.3670(4) 0.3530(3) 0.0690(14) Uani 1 1 d .
H17 H 0.6469 0.2886 0.3707 0.083 Uiso 1 1 calc R
C18 C 0.5719(6) 0.4474(4) 0.3322(3) 0.0684(14) Uani 1 1 d .
H18 H 0.4776 0.4242 0.3368 0.082 Uiso 1 1 calc R
C19 C 0.6093(5) 0.5643(4) 0.3042(3) 0.0573(11) Uani 1 1 d .
H19 H 0.5404 0.6193 0.2893 0.069 Uiso 1 1 calc R
C20 C 1.1842(5) 0.6988(4) 0.2355(3) 0.0634(13) Uani 1 1 d .
C21 C 1.2156(5) 0.8190(5) 0.2210(3) 0.0640(13) Uani 1 1 d .
C22 C 1.1880(5) 0.8810(4) 0.1456(3) 0.0644(14) Uani 1 1 d .
C23 C 1.1414(6) 0.7997(4) 0.1132(3) 0.0654(13) Uani 1 1 d .
C24 C 1.1381(5) 0.6887(4) 0.1682(3) 0.0629(13) Uani 1 1 d .
C25 C 1.2147(6) 0.6032(5) 0.3050(4) 0.089(2) Uani 1 1 d .
H25A H 1.1935 0.5297 0.2997 0.133 Uiso 1 1 calc R
H25B H 1.1568 0.6118 0.3500 0.133 Uiso 1 1 calc R
H25C H 1.3134 0.6069 0.3101 0.133 Uiso 1 1 calc R
C26 C 1.2870(6) 0.8661(6) 0.2723(4) 0.092(2) Uani 1 1 d .
H26A H 1.3850 0.8438 0.2698 0.139 Uiso 1 1 calc R
H26B H 1.2398 0.8353 0.3244 0.139 Uiso 1 1 calc R
H26C H 1.2819 0.9492 0.2557 0.139 Uiso 1 1 calc R
C27 C 1.2238(7) 1.0072(5) 0.1035(4) 0.098(2) Uani 1 1 d .
H27A H 1.3241 1.0163 0.0851 0.147 Uiso 1 1 calc R
H27B H 1.1982 1.0517 0.1378 0.147 Uiso 1 1 calc R
H27C H 1.1719 1.0339 0.0607 0.147 Uiso 1 1 calc R
C28 C 1.1129(8) 0.8288(6) 0.0320(3) 0.095(2) Uani 1 1 d .
H28A H 1.2015 0.8348 -0.0018 0.143 Uiso 1 1 calc R
H28B H 1.0649 0.9015 0.0180 0.143 Uiso 1 1 calc R
H28C H 1.0540 0.7689 0.0278 0.143 Uiso 1 1 calc R
C29 C 1.1059(6) 0.5757(5) 0.1553(4) 0.0826(17) Uani 1 1 d .
H29A H 1.0348 0.5879 0.1220 0.124 Uiso 1 1 calc R
H29B H 1.0713 0.5190 0.2038 0.124 Uiso 1 1 calc R
H29C H 1.1912 0.5484 0.1321 0.124 Uiso 1 1 calc R
C30 C 0.7692(6) 0.7070(4) 0.4483(3) 0.0628(13) Uani 1 1 d .
C31 C 0.6329(5) 0.7512(5) 0.4356(3) 0.0608(12) Uani 1 1 d .
C32 C 0.6363(5) 0.8709(4) 0.4242(3) 0.0553(11) Uani 1 1 d .
C33 C 0.7764(5) 0.9017(4) 0.4306(3) 0.0513(10) Uani 1 1 d .
C34 C 0.8598(5) 0.8010(5) 0.4450(3) 0.0623(13) Uani 1 1 d .
C35 C 0.8041(9) 0.5804(5) 0.4785(3) 0.111(3) Uani 1 1 d .
H35A H 0.7951 0.5568 0.5336 0.166 Uiso 1 1 calc R
H35B H 0.9000 0.5688 0.4575 0.166 Uiso 1 1 calc R
H35C H 0.7396 0.5351 0.4637 0.166 Uiso 1 1 calc R
C36 C 0.4995(7) 0.6814(6) 0.4435(4) 0.098(2) Uani 1 1 d .
H36A H 0.5231 0.6163 0.4255 0.147 Uiso 1 1 calc R
H36B H 0.4334 0.7293 0.4135 0.147 Uiso 1 1 calc R
H36C H 0.4571 0.6540 0.4966 0.147 Uiso 1 1 calc R
C37 C 0.5121(6) 0.9493(6) 0.4129(4) 0.090(2) Uani 1 1 d .
H37A H 0.4687 0.9419 0.3710 0.134 Uiso 1 1 calc R
H37B H 0.5438 1.0281 0.4014 0.134 Uiso 1 1 calc R
H37C H 0.4438 0.9283 0.4591 0.134 Uiso 1 1 calc R
C38 C 0.8218(7) 1.0140(5) 0.4388(4) 0.0811(17) Uani 1 1 d .
H38A H 0.8138 1.0066 0.4925 0.122 Uiso 1 1 calc R
H38B H 0.7618 1.0750 0.4144 0.122 Uiso 1 1 calc R
H38C H 0.9189 1.0320 0.4150 0.122 Uiso 1 1 calc R
C39 C 1.0084(6) 0.7925(7) 0.4643(4) 0.099(2) Uani 1 1 d .
H39A H 1.0548 0.8674 0.4431 0.148 Uiso 1 1 calc R
H39B H 1.0607 0.7384 0.4430 0.148 Uiso 1 1 calc R
H39C H 1.0048 0.7663 0.5192 0.148 Uiso 1 1 calc R
C40 C 0.3297(9) 0.2519(6) 0.2333(5) 0.102(2) Uani 1 1 d .
H1 H 1.041(4) 0.971(3) 0.275(2) 0.044(11) Uiso 1 1 d .
H2 H 0.648(6) 0.986(5) 0.217(3) 0.080(17) Uiso 1 1 d .
H3 H 0.815(5) 0.933(4) 0.113(3) 0.065(14) Uiso 1 1 d .

loop_
_atom_site_aniso_label
_atom_site_aniso_U_11
_atom_site_aniso_U_22
_atom_site_aniso_U_33
_atom_site_aniso_U_23
_atom_site_aniso_U_13
_atom_site_aniso_U_12
Ru1 0.04504(19) 0.04294(18) 0.0434(2) -0.01367(15) -0.00351(15) -0.00336(15)
Ru2 0.04573(18) 0.03980(17) 0.03805(19) -0.01351(14) -0.00828(14) -0.00027(14)
S1 0.0778(9) 0.0654(8) 0.1089(13) -0.0296(8) 0.0026(9) -0.0061(8)
F1 0.183(5) 0.114(3) 0.127(4) -0.019(3) 0.025(4) -0.037(3)
F2 0.160(5) 0.160(5) 0.179(6) -0.061(4) 0.039(4) 0.047(4)
F3 0.209(6) 0.249(8) 0.134(5) -0.076(5) -0.058(5) -0.004(6)
O1 0.147(5) 0.130(4) 0.134(5) -0.035(4) -0.037(4) -0.046(4)
O2 0.176(6) 0.125(5) 0.195(7) -0.028(5) 0.050(5) 0.076(5)
O3 0.112(4) 0.099(3) 0.173(6) -0.041(4) 0.005(4) -0.048(3)
N1 0.0485(18) 0.0423(17) 0.0435(19) -0.0180(15) -0.0115(15) -0.0045(15)
C1 0.051(2) 0.044(2) 0.051(3) -0.0173(19) -0.003(2) -0.0146(19)
C2 0.066(3) 0.037(2) 0.047(2) -0.0065(18) -0.006(2) -0.001(2)
C3 0.060(3) 0.048(2) 0.045(2) -0.0079(19) -0.013(2) 0.008(2)
C4 0.061(3) 0.054(2) 0.037(2) -0.0099(19) -0.008(2) 0.002(2)
C5 0.053(2) 0.057(2) 0.041(2) -0.0187(19) -0.0139(19) 0.000(2)
C6 0.096(4) 0.047(2) 0.075(4) -0.020(2) -0.013(3) 0.005(3)
C7 0.201(9) 0.055(3) 0.097(5) -0.016(3) -0.036(6) 0.004(4)
C8 0.249(12) 0.087(5) 0.103(6) -0.030(5) 0.001(7) -0.009(6)
C9 0.288(14) 0.097(5) 0.074(5) 0.001(4) -0.007(7) -0.053(7)
C10 0.081(3) 0.080(3) 0.060(3) -0.035(3) -0.019(3) -0.003(3)
C11 0.111(5) 0.124(6) 0.097(5) -0.048(4) -0.055(4) -0.006(4)
C12 0.211(12) 0.214(12) 0.243(14) -0.135(11) -0.173(11) 0.040(9)
C13 0.34(2) 0.37(2) 0.196(15) -0.109(16) -0.116(16) -0.076(19)
C14 0.046(2) 0.047(2) 0.049(2) -0.0208(19) -0.0040(18) -0.0015(19)
C15 0.050(2) 0.051(2) 0.062(3) -0.015(2) -0.008(2) 0.002(2)
C16 0.072(3) 0.052(3) 0.068(3) -0.016(2) -0.003(3) 0.011(3)
C17 0.079(3) 0.051(3) 0.078(4) -0.029(3) 0.004(3) -0.008(3)
C18 0.061(3) 0.057(3) 0.092(4) -0.032(3) -0.001(3) -0.016(2)
C19 0.043(2) 0.056(3) 0.079(3) -0.029(2) -0.011(2) -0.002(2)
C20 0.039(2) 0.059(3) 0.082(4) -0.013(3) 0.004(2) 0.000(2)
C21 0.038(2) 0.068(3) 0.085(4) -0.027(3) 0.001(2) -0.008(2)
C22 0.051(3) 0.056(3) 0.074(4) -0.015(3) 0.016(2) -0.013(2)
C23 0.068(3) 0.062(3) 0.057(3) -0.014(2) 0.010(2) -0.001(3)
C24 0.053(3) 0.061(3) 0.073(3) -0.025(3) 0.007(2) 0.004(2)
C25 0.055(3) 0.084(4) 0.108(5) 0.004(4) -0.030(3) 0.005(3)
C26 0.057(3) 0.100(5) 0.133(6) -0.048(4) -0.026(4) -0.010(3)
C27 0.100(5) 0.069(4) 0.101(5) -0.006(3) 0.018(4) -0.025(3)
C28 0.121(5) 0.100(5) 0.055(4) -0.024(3) 0.015(3) 0.005(4)
C29 0.081(4) 0.072(3) 0.101(5) -0.047(3) 0.011(3) 0.000(3)
C30 0.096(4) 0.056(3) 0.034(2) -0.011(2) -0.009(2) 0.003(3)
C31 0.065(3) 0.075(3) 0.041(2) -0.020(2) 0.005(2) -0.018(3)
C32 0.057(3) 0.072(3) 0.042(2) -0.028(2) -0.004(2) 0.002(2)
C33 0.061(3) 0.054(2) 0.044(2) -0.0203(19) -0.010(2) -0.001(2)
C34 0.072(3) 0.083(3) 0.040(2) -0.025(2) -0.022(2) 0.015(3)
C35 0.205(8) 0.066(3) 0.052(4) -0.003(3) -0.027(4) 0.024(4)
C36 0.087(4) 0.125(5) 0.085(5) -0.047(4) 0.022(3) -0.056(4)
C37 0.058(3) 0.138(6) 0.094(5) -0.069(4) -0.011(3) 0.028(4)
C38 0.102(4) 0.080(4) 0.077(4) -0.047(3) -0.008(3) -0.017(3)
C39 0.076(4) 0.155(7) 0.090(5) -0.060(5) -0.045(4) 0.026(4)
C40 0.109(5) 0.081(4) 0.120(6) -0.040(4) -0.017(5) 0.001(4)

loop_
_atom_type_symbol
_atom_type_description
_atom_type_scat_dispersion_real
_atom_type_scat_dispersion_imag
_atom_type_scat_source
C C 0.0033 0.0016 'International Tables Vol C Tables 4.2.6.8 and 6.1.1.4'
H H 0.0000 0.0000 'International Tables Vol C Tables 4.2.6.8 and 6.1.1.4'
N N 0.0061 0.0033 'International Tables Vol C Tables 4.2.6.8 and 6.1.1.4'
O O 0.0106 0.0060 'International Tables Vol C Tables 4.2.6.8 and 6.1.1.4'
F F 0.0171 0.0103 'International Tables Vol C Tables 4.2.6.8 and 6.1.1.4'
S S 0.1246 0.1234 'International Tables Vol C Tables 4.2.6.8 and 6.1.1.4'
Ru Ru -1.2594 0.8363 'International Tables Vol C Tables 4.2.6.8 and 6.1.1.4'

loop_
_geom_angle_atom_site_label_1
_geom_angle_atom_site_label_2
_geom_angle_atom_site_label_3
_geom_angle
C1 Ru1 N1 97.21(15)
C1 Ru1 C5 106.76(17)
N1 Ru1 C5 38.08(14)
C1 Ru1 C22 91.83(18)
N1 Ru1 C22 170.03(17)
C5 Ru1 C22 134.6(2)
C1 Ru1 C4 77.46(18)
N1 Ru1 C4 63.78(15)
C5 Ru1 C4 37.25(17)
C22 Ru1 C4 114.54(19)
C1 Ru1 C21 87.20(19)
N1 Ru1 C21 146.77(17)
C5 Ru1 C21 165.30(18)
C22 Ru1 C21 37.6(2)
C4 Ru1 C21 148.28(19)
C1 Ru1 C23 126.98(18)
N1 Ru1 C23 132.67(17)
C5 Ru1 C23 104.80(19)
C22 Ru1 C23 37.41(19)
C4 Ru1 C23 106.10(19)
C21 Ru1 C23 61.9(2)
C1 Ru1 C24 148.15(19)
N1 Ru1 C24 111.01(16)
C5 Ru1 C24 104.60(18)
C22 Ru1 C24 61.54(18)
C4 Ru1 C24 127.81(19)
C21 Ru1 C24 61.1(2)
C23 Ru1 C24 36.24(18)
C1 Ru1 C20 117.5(2)
N1 Ru1 C20 116.60(15)
C5 Ru1 C20 132.74(18)
C22 Ru1 C20 62.01(18)
C4 Ru1 C20 164.0(2)
C21 Ru1 C20 36.88(18)
C23 Ru1 C20 61.1(2)
C24 Ru1 C20 36.23(19)
C1 Ru1 Ru2 49.85(12)
N1 Ru1 Ru2 49.14(9)
C5 Ru1 Ru2 74.65(12)
C22 Ru1 Ru2 140.62(15)
C4 Ru1 Ru2 70.74(13)
C21 Ru1 Ru2 119.09(15)
C23 Ru1 Ru2 175.60(13)
C24 Ru1 Ru2 148.15(13)
C20 Ru1 Ru2 122.58(14)
N1 Ru2 C1 96.89(15)
N1 Ru2 C3 78.57(16)
C1 Ru2 C3 64.94(19)
N1 Ru2 C2 106.51(15)
C1 Ru2 C2 38.30(17)
C3 Ru2 C2 37.11(17)
N1 Ru2 C34 128.78(16)
C1 Ru2 C34 101.0(2)
C3 Ru2 C34 151.89(19)
C2 Ru2 C34 117.1(2)
N1 Ru2 C30 99.62(16)
C1 Ru2 C30 133.6(2)
C3 Ru2 C30 161.1(2)
C2 Ru2 C30 153.29(18)
C34 Ru2 C30 37.53(19)
N1 Ru2 C33 161.19(15)
C1 Ru2 C33 98.61(17)
C3 Ru2 C33 117.83(17)
C2 Ru2 C33 92.27(17)
C34 Ru2 C33 37.06(17)
C30 Ru2 C33 61.81(18)
N1 Ru2 C31 102.17(17)
C1 Ru2 C31 160.04(18)
C3 Ru2 C31 124.62(19)
C2 Ru2 C31 137.30(18)
C34 Ru2 C31 62.2(2)
C30 Ru2 C31 36.95(19)
C33 Ru2 C31 61.57(18)
N1 Ru2 C32 133.23(16)
C1 Ru2 C32 127.69(18)
C3 Ru2 C32 105.71(18)
C2 Ru2 C32 102.22(18)
C34 Ru2 C32 62.33(18)
C30 Ru2 C32 61.73(18)
C33 Ru2 C32 37.27(16)
C31 Ru2 C32 36.61(18)
N1 Ru2 Ru1 50.70(9)
C1 Ru2 Ru1 47.97(12)
C3 Ru2 Ru1 72.45(13)
C2 Ru2 Ru1 73.87(12)
C34 Ru2 Ru1 117.44(13)
C30 Ru2 Ru1 121.07(14)
C33 Ru2 Ru1 139.87(12)
C31 Ru2 Ru1 147.64(14)
C32 Ru2 Ru1 175.64(13)
O2 S1 O1 115.5(5)
O2 S1 O3 117.7(4)
O1 S1 O3 113.1(4)
O2 S1 C40 102.4(4)
O1 S1 C40 102.1(4)
O3 S1 C40 103.1(4)
C5 N1 C14 116.4(3)
C5 N1 Ru2 116.7(3)
C14 N1 Ru2 125.0(3)
C5 N1 Ru1 71.8(2)
C14 N1 Ru1 130.1(3)
Ru2 N1 Ru1 80.16(11)
C2 C1 Ru1 118.7(3)
C2 C1 Ru2 75.0(3)
Ru1 C1 Ru2 82.18(15)
C3 C2 C1 109.8(4)
C3 C2 C6 124.2(4)
C1 C2 C6 125.9(5)
C3 C2 Ru2 70.9(2)
C1 C2 Ru2 66.7(2)
C6 C2 Ru2 132.0(3)
C2 C3 C4 114.0(4)
C2 C3 Ru2 72.0(2)
C4 C3 Ru2 100.8(3)
C5 C4 C3 119.3(4)
C5 C4 Ru1 70.4(3)
C3 C4 Ru1 104.7(3)
C4 C5 N1 109.9(4)
C4 C5 C10 124.7(4)
N1 C5 C10 125.4(4)
C4 C5 Ru1 72.3(3)
N1 C5 Ru1 70.2(2)
C10 C5 Ru1 125.3(3)
C2 C6 C7 106.0(5)
C8 C7 C6 118.4(7)
C7 C8 C9 110.6(8)
C5 C10 C11 112.1(5)
C10 C11 C12 109.8(7)
C13 C12 C11 117.1(12)
C19 C14 C15 119.8(4)
C19 C14 N1 118.5(4)
C15 C14 N1 121.7(4)
C14 C15 C16 119.1(4)
C17 C16 C15 120.4(5)
C18 C17 C16 120.4(5)
C17 C18 C19 120.1(5)
C14 C19 C18 120.3(4)
C24 C20 C21 107.1(5)
C24 C20 C25 127.9(5)
C21 C20 C25 124.5(6)
C24 C20 Ru1 71.7(3)
C21 C20 Ru1 69.1(3)
C25 C20 Ru1 130.4(4)
C22 C21 C20 108.1(5)
C22 C21 C26 126.6(5)
C20 C21 C26 124.7(6)
C22 C21 Ru1 69.6(3)
C20 C21 Ru1 74.1(3)
C26 C21 Ru1 129.2(4)
C23 C22 C21 107.8(4)
C23 C22 C27 125.9(5)
C21 C22 C27 125.6(6)
C23 C22 Ru1 73.2(3)
C21 C22 Ru1 72.8(3)
C27 C22 Ru1 126.9(4)
C24 C23 C22 108.3(5)
C24 C23 C28 127.0(5)
C22 C23 C28 124.5(5)
C24 C23 Ru1 73.9(3)
C22 C23 Ru1 69.4(3)
C28 C23 Ru1 126.0(4)
C23 C24 C20 108.7(5)
C23 C24 C29 125.8(6)
C20 C24 C29 125.2(5)
C23 C24 Ru1 69.8(3)
C20 C24 Ru1 72.1(3)
C29 C24 Ru1 128.8(3)
C31 C30 C34 108.2(4)
C31 C30 C35 125.5(6)
C34 C30 C35 124.8(6)
C31 C30 Ru2 71.9(3)
C34 C30 Ru2 71.2(3)
C35 C30 Ru2 133.3(4)
C30 C31 C32 108.6(4)
C30 C31 C36 126.5(5)
C32 C31 C36 124.4(5)
C30 C31 Ru2 71.1(3)
C32 C31 Ru2 71.7(3)
C36 C31 Ru2 129.4(4)
C31 C32 C33 107.7(4)
C31 C32 C37 125.7(5)
C33 C32 C37 126.6(5)
C31 C32 Ru2 71.7(3)
C33 C32 Ru2 71.1(3)
C37 C32 Ru2 125.8(4)
C34 C33 C32 108.6(4)
C34 C33 C38 123.7(5)
C32 C33 C38 126.3(4)
C34 C33 Ru2 71.3(3)
C32 C33 Ru2 71.6(2)
C38 C33 Ru2 133.3(4)
C33 C34 C30 106.9(4)
C33 C34 C39 125.8(5)
C30 C34 C39 126.7(5)
C33 C34 Ru2 71.6(3)
C30 C34 Ru2 71.2(3)
C39 C34 Ru2 128.9(4)
F2 C40 F1 106.5(7)
F2 C40 F3 103.9(8)
F1 C40 F3 103.6(7)
F2 C40 S1 114.3(6)
F1 C40 S1 113.8(6)
F3 C40 S1 113.6(6)

loop_
_geom_bond_atom_site_label_1
_geom_bond_atom_site_label_2
_geom_bond_distance
Ru1 C1 2.043(4)
Ru1 N1 2.140(3)
Ru1 C5 2.161(4)
Ru1 C22 2.185(4)
Ru1 C4 2.185(5)
Ru1 C21 2.226(5)
Ru1 C23 2.234(5)
Ru1 C24 2.288(5)
Ru1 C20 2.292(5)
Ru1 Ru2 2.7250(11)
Ru2 N1 2.092(3)
Ru2 C1 2.103(4)
Ru2 C3 2.197(4)
Ru2 C2 2.212(4)
Ru2 C34 2.222(4)
Ru2 C30 2.222(5)
Ru2 C33 2.227(4)
Ru2 C31 2.232(5)
Ru2 C32 2.232(4)
S1 O2 1.383(5)
S1 O1 1.412(6)
S1 O3 1.406(5)
S1 C40 1.758(9)
F1 C40 1.319(8)
F2 C40 1.309(8)
F3 C40 1.301(9)
N1 C5 1.403(5)
N1 C14 1.444(5)
C1 C2 1.419(6)
C2 C3 1.403(7)
C2 C6 1.510(6)
C3 C4 1.490(6)
C4 C5 1.388(6)
C5 C10 1.500(6)
C6 C7 1.586(8)
C7 C8 1.404(9)
C8 C9 1.499(10)
C10 C11 1.535(8)
C11 C12 1.557(11)
C12 C13 1.271(15)
C14 C19 1.380(6)
C14 C15 1.376(6)
C15 C16 1.396(6)
C16 C17 1.371(7)
C17 C18 1.352(7)
C18 C19 1.385(7)
C20 C24 1.424(8)
C20 C21 1.431(7)
C20 C25 1.496(7)
C21 C22 1.421(8)
C21 C26 1.501(8)
C22 C23 1.418(7)
C22 C27 1.505(7)
C23 C24 1.407(7)
C23 C28 1.497(8)
C24 C29 1.512(7)
C30 C31 1.411(7)
C30 C34 1.430(7)
C30 C35 1.506(7)
C31 C32 1.402(7)
C31 C36 1.508(7)
C32 C33 1.425(6)
C32 C37 1.492(7)
C33 C34 1.414(6)
C33 C38 1.502(6)
C34 C39 1.501(7)

loop_
_cod_changelog_entry_id
_cod_changelog_entry_author
_cod_changelog_entry_date
_cod_changelog_entry_text
1 'Vaitkus, Antanas' 2022-05-06T23:33:00+03:00
;
 Replaced the '&#x00C2;&#x00A5;' sequences with backslash symbols ('\')
 in multiple data values.
;
